data_2233752
loop_
_publ_author_name
'Moumou, Mohamed'
'Benharref, Ahmed'
'Daran, Jean Claude'
'Outouch, Rachid'
'Berraho, Moha'

_publ_section_title
;
 12-{[4-(2-Fluorophenyl)piperazin-1-yl]methyl}-9\a-hydroxy-4,8-dimethyl-3,14-dioxatricyclo[9.3.0.0^2,4^]tetradec-7-en-13-one
;
_journal_coeditor_code BT5817
_journal_issue 3
_journal_name_full 'Acta Crystallographica Section E'
_journal_page_first o741
_journal_page_last o742
_journal_paper_doi 10.1107/S1600536812006411
_journal_volume 68
_journal_year 2012
_chemical_formula_iupac 'C25 H33 F N2 O4'
_chemical_formula_moiety 'C25 H33 F N2 O4'
_chemical_formula_sum 'C25 H33 F N2 O4'
_chemical_formula_weight 444.53
_chemical_name_systematic
;
12-{[4-(2-Fluorophenyl)piperazin-1-yl]methyl}-9\a-hydroxy-4,8-dimethyl-
3,14-dioxatricyclo[9.3.0.0^2,4^]tetradec-7-en-13-one
;
_space_group_IT_number 4
_symmetry_cell_setting monoclinic
_symmetry_space_group_name_Hall 'P 2yb'
_symmetry_space_group_name_H-M 'P 1 21 1'
_atom_sites_solution_hydrogens geom
_atom_sites_solution_primary direct
_atom_sites_solution_secondary difmap
_audit_creation_method SHELXL-97
_cell_angle_alpha 90.00
_cell_angle_beta 93.598(14)
_cell_angle_gamma 90.00
_cell_formula_units_Z 4
_cell_length_a 14.583(2)
_cell_length_b 6.3366(17)
_cell_length_c 24.697(3)
_cell_measurement_reflns_used 24632
_cell_measurement_temperature 180(2)
_cell_measurement_theta_max 26.4
_cell_measurement_theta_min 3.5
_cell_volume 2277.7(7)
_computing_cell_refinement 'CrysAlis PRO (Agilent, 2011)'
_computing_data_collection 'CrysAlis PRO (Agilent, 2011)'
_computing_data_reduction 'CrysAlis PRO (Agilent, 2011)'
_computing_molecular_graphics 'ORTEP-3 for Windows (Farrugia, 1997) and PLATON (Spek, 2009)'
_computing_publication_material 'WinGX (Farrugia, 1999)'
_computing_structure_refinement 'SHELXL97 (Sheldrick,2008)'
_computing_structure_solution 'SHELXS97 (Sheldrick,2008)'
_diffrn_ambient_temperature 180(2)
_diffrn_detector_area_resol_mean 16.1978
_diffrn_measured_fraction_theta_full 0.994
_diffrn_measured_fraction_theta_max 0.994
_diffrn_measurement_device_type 'Agilent Xcalibur Eos Gemini ultra'
_diffrn_measurement_method '\w scans'
_diffrn_radiation_monochromator graphite
_diffrn_radiation_source 'fine-focus sealed tube'
_diffrn_radiation_type MoK\a
_diffrn_radiation_wavelength 0.71073
_diffrn_reflns_av_R_equivalents 0.0662
_diffrn_reflns_av_sigmaI/netI 0.0436
_diffrn_reflns_limit_h_max 18
_diffrn_reflns_limit_h_min -18
_diffrn_reflns_limit_k_max 7
_diffrn_reflns_limit_k_min -7
_diffrn_reflns_limit_l_max 30
_diffrn_reflns_limit_l_min -30
_diffrn_reflns_number 24656
_diffrn_reflns_theta_full 26.37
_diffrn_reflns_theta_max 26.37
_diffrn_reflns_theta_min 3.51
_exptl_absorpt_coefficient_mu 0.093
_exptl_absorpt_correction_T_max 1.00000
_exptl_absorpt_correction_T_min 0.78845
_exptl_absorpt_correction_type multi-scan
_exptl_absorpt_process_details
;
(CrysAlis PRO; Agilent, 2011)
;
_exptl_crystal_colour colourless
_exptl_crystal_density_diffrn 1.296
_exptl_crystal_density_method 'not measured'
_exptl_crystal_description block
_exptl_crystal_F_000 952
_exptl_crystal_size_max 0.56
_exptl_crystal_size_mid 0.36
_exptl_crystal_size_min 0.1
_refine_diff_density_max 0.428
_refine_diff_density_min -0.373
_refine_ls_extinction_method none
_refine_ls_goodness_of_fit_ref 1.119
_refine_ls_hydrogen_treatment constr
_refine_ls_matrix_type full
_refine_ls_number_parameters 583
_refine_ls_number_reflns 5050
_refine_ls_number_restraints 1
_refine_ls_restrained_S_all 1.118
_refine_ls_R_factor_all 0.0743
_refine_ls_R_factor_gt 0.0676
_refine_ls_shift/su_max 0.002
_refine_ls_shift/su_mean 0.000
_refine_ls_structure_factor_coef Fsqd
_refine_ls_weighting_details 'calc w=1/[\s^2^(Fo^2^)+(0.0994P)^2^+2.6170P] where P=(Fo^2^+2Fc^2^)/3'
_refine_ls_weighting_scheme calc
_refine_ls_wR_factor_gt 0.1916
_refine_ls_wR_factor_ref 0.1968
_reflns_number_gt 4582
_reflns_number_total 5052
_reflns_threshold_expression I>2\s(I)
_cod_data_source_file bt5817.cif
_cod_data_source_block I
_cod_original_cell_volume 2277.7(8)
_cod_original_sg_symbol_H-M 'P 21'
_cod_database_code 2233752
_cod_database_fobs_code 2233752

loop_
_symmetry_equiv_pos_as_xyz
'x, y, z'
'-x, y+1/2, -z'

loop_
_atom_site_type_symbol
_atom_site_label
_atom_site_fract_x
_atom_site_fract_y
_atom_site_fract_z
_atom_site_U_iso_or_equiv
_atom_site_adp_type
_atom_site_calc_flag
_atom_site_refinement_flags
_atom_site_occupancy
_atom_site_symmetry_multiplicity
C C1A 0.8424(3) -0.1376(8) -0.07964(18) 0.0227(10) Uani d . 1 1
H H1A 0.8190 -0.0141 -0.1000 0.027 Uiso calc R 1 1
C C2A 0.8236(3) -0.3358(8) -0.11130(18) 0.0250(10) Uani d . 1 1
H H2A 0.8336 -0.4649 -0.0899 0.030 Uiso calc R 1 1
C C3A 0.7535(3) -0.3580(9) -0.15656(19) 0.0270(11) Uani d . 1 1
C C4A 0.7080(4) -0.5696(10) -0.1628(2) 0.0353(13) Uani d . 1 1
H H4A1 0.7490 -0.6773 -0.1473 0.042 Uiso calc R 1 1
H H4A2 0.6962 -0.6005 -0.2011 0.042 Uiso calc R 1 1
C C5A 0.6168(4) -0.5769(10) -0.1346(2) 0.0369(13) Uani d . 1 1
H H5A1 0.5703 -0.4981 -0.1559 0.044 Uiso calc R 1 1
H H5A2 0.5962 -0.7220 -0.1324 0.044 Uiso calc R 1 1
C C6A 0.6282(4) -0.4847(9) -0.0784(2) 0.0314(12) Uani d . 1 1
H H6A 0.6657 -0.5600 -0.0535 0.038 Uiso calc R 1 1
C C7A 0.5916(3) -0.3105(10) -0.0603(2) 0.0301(12) Uani d . 1 1
C C8A 0.6277(3) -0.2092(10) -0.00794(19) 0.0313(12) Uani d . 1 1
H H8A 0.5774 -0.1310 0.0073 0.038 Uiso calc R 1 1
C C9A 0.7044(3) -0.0507(8) -0.01998(19) 0.0232(10) Uani d . 1 1
H H9A1 0.6876 0.0201 -0.0540 0.028 Uiso calc R 1 1
H H9A2 0.7080 0.0557 0.0083 0.028 Uiso calc R 1 1
C C10A 0.8004(3) -0.1502(8) -0.02369(17) 0.0197(9) Uani d . 1 1
H H10A 0.7951 -0.3001 -0.0146 0.024 Uiso calc R 1 1
C C11A 0.8758(3) -0.0569(8) 0.01478(18) 0.0212(9) Uani d . 1 1
H H11A 0.8639 0.0942 0.0191 0.025 Uiso calc R 1 1
C C12A 0.9618(3) -0.0835(7) -0.01515(19) 0.0210(10) Uani d . 1 1
C C13A 0.8871(3) -0.1570(9) 0.07060(17) 0.0250(10) Uani d . 1 1
H H13A 0.9092 -0.3004 0.0671 0.030 Uiso calc R 1 1
H H13B 0.9330 -0.0790 0.0926 0.030 Uiso calc R 1 1
C C14A 0.7011(4) -0.1738(9) -0.1810(2) 0.0303(11) Uani d . 1 1
H H14A 0.7399 -0.0512 -0.1798 0.045 Uiso calc R 1 1
H H14B 0.6482 -0.1471 -0.1608 0.045 Uiso calc R 1 1
H H14C 0.6818 -0.2052 -0.2180 0.045 Uiso calc R 1 1
C C15A 0.5173(4) -0.1808(11) -0.0897(2) 0.0382(13) Uani d . 1 1
H H15A 0.5068 -0.2325 -0.1261 0.057 Uiso calc R 1 1
H H15B 0.5363 -0.0358 -0.0907 0.057 Uiso calc R 1 1
H H15C 0.4617 -0.1915 -0.0711 0.057 Uiso calc R 1 1
C C16A 0.8080(3) -0.3108(8) 0.14370(18) 0.0235(10) Uani d . 1 1
H H16A 0.8558 -0.2650 0.1702 0.028 Uiso calc R 1 1
H H16B 0.8249 -0.4487 0.1305 0.028 Uiso calc R 1 1
C C17A 0.7173(3) -0.3263(8) 0.17053(18) 0.0226(10) Uani d . 1 1
H H17A 0.6700 -0.3781 0.1445 0.027 Uiso calc R 1 1
H H17B 0.7232 -0.4254 0.2005 0.027 Uiso calc R 1 1
C C18A 0.6868(3) 0.0355(8) 0.14613(19) 0.0244(10) Uani d . 1 1
H H18A 0.6717 0.1734 0.1601 0.029 Uiso calc R 1 1
H H18B 0.6389 -0.0045 0.1191 0.029 Uiso calc R 1 1
C C19A 0.7782(3) 0.0465(8) 0.12006(19) 0.0240(10) Uani d . 1 1
H H19A 0.7747 0.1502 0.0911 0.029 Uiso calc R 1 1
H H19B 0.8260 0.0901 0.1468 0.029 Uiso calc R 1 1
C C20A 0.6142(3) -0.1175(8) 0.22233(18) 0.0204(10) Uani d . 1 1
C C21A 0.5586(3) -0.2906(9) 0.22979(19) 0.0263(11) Uani d . 1 1
H H21A 0.5701 -0.4161 0.2119 0.032 Uiso calc R 1 1
C C22A 0.4857(3) -0.2809(9) 0.2634(2) 0.0325(12) Uani d . 1 1
H H22A 0.4501 -0.4005 0.2681 0.039 Uiso calc R 1 1
C C23A 0.4654(4) -0.0980(10) 0.2898(2) 0.0358(13) Uani d . 1 1
H H23A 0.4156 -0.0920 0.3115 0.043 Uiso calc R 1 1
C C24A 0.5203(4) 0.0784(9) 0.2835(2) 0.0320(12) Uani d . 1 1
H H24A 0.5080 0.2040 0.3011 0.038 Uiso calc R 1 1
C C25A 0.5934(3) 0.0646(8) 0.25078(19) 0.0251(10) Uani d . 1 1
O O1A 0.6593(3) -0.3633(8) 0.03028(14) 0.0375(10) Uani d . 1 1
H H1A1 0.6922 -0.3071 0.0543 0.056 Uiso calc R 1 1
O O2A 0.9417(2) -0.1221(6) -0.06803(13) 0.0256(7) Uani d . 1 1
O O3A 1.0412(2) -0.0722(6) 0.00239(14) 0.0281(8) Uani d . 1 1
O O4A 0.8513(2) -0.3533(7) -0.16622(13) 0.0319(8) Uani d . 1 1
N N1A 0.6909(3) -0.1189(7) 0.19052(15) 0.0215(8) Uani d . 1 1
N N2A 0.8010(3) -0.1602(7) 0.09816(14) 0.0218(8) Uani d . 1 1
F F2 0.6494(2) 0.2337(5) 0.24852(12) 0.0347(7) Uani d . 1 1
C C1 0.6454(3) 0.8975(9) 0.56683(18) 0.0250(10) Uani d . 1 1
H H1 0.6460 1.0484 0.5755 0.030 Uiso calc R 1 1
C C2 0.6873(3) 0.7724(9) 0.61320(18) 0.0291(11) Uani d . 1 1
H H2 0.7046 0.6286 0.6034 0.035 Uiso calc R 1 1
C C3 0.7433(3) 0.8598(10) 0.65909(19) 0.0272(11) Uani d . 1 1
C C4 0.8206(4) 0.7248(10) 0.6835(2) 0.0347(13) Uani d . 1 1
H H4A 0.8043 0.5771 0.6792 0.042 Uiso calc R 1 1
H H4B 0.8293 0.7541 0.7220 0.042 Uiso calc R 1 1
C C5 0.9112(4) 0.7675(11) 0.6563(2) 0.0369(13) Uani d . 1 1
H H5A 0.9366 0.9009 0.6693 0.044 Uiso calc R 1 1
H H5B 0.9551 0.6574 0.6666 0.044 Uiso calc R 1 1
C C6 0.8975(3) 0.7746(9) 0.5959(2) 0.0312(12) Uani d . 1 1
H H6 0.8841 0.6467 0.5787 0.037 Uiso calc R 1 1
C C7 0.9021(3) 0.9422(10) 0.5638(2) 0.0296(11) Uani d . 1 1
C C8 0.8663(3) 0.9337(10) 0.5053(2) 0.0306(12) Uani d . 1 1
H H8 0.9049 1.0253 0.4843 0.037 Uiso calc R 1 1
C C9 0.7670(3) 1.0168(9) 0.49891(19) 0.0269(11) Uani d . 1 1
H H9A 0.7541 1.0603 0.4616 0.032 Uiso calc R 1 1
H H9B 0.7622 1.1408 0.5216 0.032 Uiso calc R 1 1
C C10 0.6936(3) 0.8562(8) 0.51388(17) 0.0212(9) Uani d . 1 1
H H10 0.7232 0.7176 0.5172 0.025 Uiso calc R 1 1
C C11 0.6141(3) 0.8380(8) 0.47070(18) 0.0220(10) Uani d . 1 1
H H11 0.6087 0.9701 0.4501 0.026 Uiso calc R 1 1
C C12 0.5300(3) 0.8096(8) 0.50258(19) 0.0231(10) Uani d . 1 1
C C13 0.6249(3) 0.6545(9) 0.43165(18) 0.0254(10) Uani d . 1 1
H H131 0.6225 0.5228 0.4515 0.030 Uiso calc R 1 1
H H132 0.5739 0.6556 0.4045 0.030 Uiso calc R 1 1
C C14 0.7548(4) 1.0945(10) 0.6683(2) 0.0343(13) Uani d . 1 1
H H14D 0.7033 1.1678 0.6511 0.051 Uiso calc R 1 1
H H14E 0.8103 1.1413 0.6533 0.051 Uiso calc R 1 1
H H14F 0.7579 1.1232 0.7066 0.051 Uiso calc R 1 1
C C15 0.9342(4) 1.1565(11) 0.5808(2) 0.0395(14) Uani d . 1 1
H H15D 0.9490 1.1575 0.6192 0.059 Uiso calc R 1 1
H H15E 0.8864 1.2573 0.5721 0.059 Uiso calc R 1 1
H H15F 0.9877 1.1928 0.5621 0.059 Uiso calc R 1 1
C C16 0.7315(4) 0.4575(8) 0.3813(2) 0.0272(11) Uani d . 1 1
H H16C 0.6828 0.4194 0.3545 0.033 Uiso calc R 1 1
H H16D 0.7337 0.3517 0.4097 0.033 Uiso calc R 1 1
C C17 0.8227(3) 0.4615(8) 0.35471(19) 0.0261(11) Uani d . 1 1
H H17C 0.8719 0.4938 0.3817 0.031 Uiso calc R 1 1
H H17D 0.8347 0.3238 0.3395 0.031 Uiso calc R 1 1
C C18 0.7965(3) 0.8276(8) 0.33228(18) 0.0219(10) Uani d . 1 1
H H18C 0.7911 0.9279 0.3026 0.026 Uiso calc R 1 1
H H18D 0.8448 0.8760 0.3581 0.026 Uiso calc R 1 1
C C19 0.7061(3) 0.8165(8) 0.35974(18) 0.0229(10) Uani d . 1 1
H H19C 0.6913 0.9548 0.3736 0.027 Uiso calc R 1 1
H H19D 0.6573 0.7753 0.3334 0.027 Uiso calc R 1 1
C C20 0.8968(3) 0.6153(8) 0.27872(17) 0.0192(9) Uani d . 1 1
C C21 0.9531(3) 0.7883(9) 0.27203(18) 0.0250(10) Uani d . 1 1
H H21 0.9426 0.9125 0.2907 0.030 Uiso calc R 1 1
C C22 1.0259(3) 0.7785(11) 0.2375(2) 0.0321(12) Uani d . 1 1
H H22 1.0636 0.8953 0.2337 0.039 Uiso calc R 1 1
C C23 1.0416(3) 0.5970(11) 0.2094(2) 0.0343(13) Uani d . 1 1
H H23 1.0898 0.5908 0.1866 0.041 Uiso calc R 1 1
C C24 0.9860(3) 0.4236(10) 0.2149(2) 0.0289(11) Uani d . 1 1
H H24 0.9969 0.2990 0.1965 0.035 Uiso calc R 1 1
C C25 0.9135(3) 0.4382(8) 0.24841(19) 0.0226(10) Uani d . 1 1
O O1 0.8713(3) 0.7258(8) 0.48416(15) 0.0429(11) Uani d . 1 1
H H1B 0.8355 0.7144 0.4574 0.064 Uiso calc R 1 1
O O2 0.5509(2) 0.8223(6) 0.55579(13) 0.0275(8) Uani d . 1 1
O O3 0.4522(2) 0.7769(7) 0.48496(15) 0.0331(9) Uani d . 1 1
O O4 0.6512(3) 0.7882(8) 0.66572(13) 0.0384(10) Uani d . 1 1
N N1 0.7116(3) 0.6642(7) 0.40444(14) 0.0206(8) Uani d . 1 1
N N2 0.8201(3) 0.6209(7) 0.31174(15) 0.0197(8) Uani d . 1 1
F F1 0.8570(2) 0.2681(5) 0.25078(12) 0.0337(7) Uani d . 1 1

loop_
_atom_site_aniso_label
_atom_site_aniso_U_11
_atom_site_aniso_U_22
_atom_site_aniso_U_33
_atom_site_aniso_U_12
_atom_site_aniso_U_13
_atom_site_aniso_U_23
C1A 0.021(2) 0.021(2) 0.027(2) -0.0018(19) 0.0038(17) 0.0016(19)
C2A 0.031(2) 0.020(2) 0.024(2) -0.001(2) 0.0039(18) 0.000(2)
C3A 0.031(3) 0.025(3) 0.025(2) -0.001(2) 0.0054(19) -0.003(2)
C4A 0.045(3) 0.030(3) 0.031(3) -0.001(3) -0.005(2) -0.007(2)
C5A 0.044(3) 0.027(3) 0.038(3) -0.008(3) -0.005(2) -0.001(2)
C6A 0.028(3) 0.031(3) 0.035(3) -0.012(2) -0.001(2) 0.007(2)
C7A 0.023(2) 0.038(3) 0.030(2) -0.017(2) 0.0050(18) 0.002(2)
C8A 0.026(2) 0.043(3) 0.025(2) -0.005(3) 0.0047(18) -0.001(2)
C9A 0.019(2) 0.026(3) 0.025(2) 0.000(2) 0.0019(16) 0.000(2)
C10A 0.020(2) 0.019(2) 0.021(2) -0.0030(19) 0.0028(16) 0.0021(18)
C11A 0.017(2) 0.019(2) 0.028(2) -0.0022(19) 0.0030(17) 0.0000(19)
C12A 0.019(2) 0.012(2) 0.033(2) -0.0045(18) 0.0051(18) 0.0004(19)
C13A 0.026(2) 0.029(3) 0.020(2) 0.001(2) 0.0014(17) -0.001(2)
C14A 0.038(3) 0.028(3) 0.025(2) -0.004(2) -0.0017(19) 0.002(2)
C15A 0.030(3) 0.043(3) 0.041(3) -0.001(3) -0.006(2) -0.002(3)
C16A 0.026(2) 0.021(2) 0.023(2) 0.007(2) 0.0014(17) 0.0021(19)
C17A 0.029(2) 0.017(2) 0.022(2) 0.005(2) 0.0024(17) 0.0029(19)
C18A 0.029(2) 0.019(2) 0.026(2) 0.007(2) 0.0045(18) 0.004(2)
C19A 0.034(3) 0.019(2) 0.019(2) 0.001(2) 0.0044(18) -0.0010(18)
C20A 0.018(2) 0.019(2) 0.024(2) 0.0019(19) -0.0004(16) 0.0030(19)
C21A 0.023(2) 0.025(3) 0.030(2) 0.005(2) 0.0014(18) 0.004(2)
C22A 0.021(2) 0.030(3) 0.048(3) -0.004(2) 0.009(2) 0.007(3)
C23A 0.022(2) 0.037(3) 0.050(3) 0.004(2) 0.017(2) 0.006(3)
C24A 0.034(3) 0.026(3) 0.038(3) 0.005(2) 0.012(2) 0.001(2)
C25A 0.025(2) 0.023(3) 0.027(2) 0.002(2) 0.0029(18) 0.004(2)
O1A 0.041(2) 0.046(2) 0.0252(18) -0.021(2) 0.0003(15) 0.0071(18)
O2A 0.0223(17) 0.0273(19) 0.0280(16) -0.0037(15) 0.0084(12) 0.0013(14)
O3A 0.0203(17) 0.0241(19) 0.0400(19) -0.0054(15) 0.0029(14) -0.0019(16)
O4A 0.0317(18) 0.039(2) 0.0257(17) -0.0007(18) 0.0085(13) -0.0078(17)
N1A 0.024(2) 0.017(2) 0.0239(19) 0.0023(16) 0.0051(15) 0.0017(16)
N2A 0.030(2) 0.018(2) 0.0174(17) 0.0042(18) 0.0037(14) -0.0008(16)
F2 0.0390(17) 0.0206(16) 0.0460(17) -0.0065(14) 0.0151(13) -0.0069(14)
C1 0.028(2) 0.024(2) 0.024(2) 0.000(2) 0.0035(18) 0.0011(19)
C2 0.037(3) 0.029(3) 0.022(2) -0.002(2) 0.0046(19) 0.003(2)
C3 0.024(2) 0.035(3) 0.023(2) -0.005(2) 0.0048(18) 0.002(2)
C4 0.042(3) 0.035(3) 0.026(2) -0.001(3) -0.004(2) 0.008(2)
C5 0.030(3) 0.042(3) 0.038(3) 0.012(3) -0.005(2) 0.006(3)
C6 0.024(2) 0.029(3) 0.040(3) 0.010(2) 0.000(2) -0.007(2)
C7 0.020(2) 0.039(3) 0.030(2) -0.002(2) 0.0042(18) -0.001(2)
C8 0.021(2) 0.042(3) 0.029(3) -0.003(2) 0.0067(19) 0.000(2)
C9 0.025(2) 0.033(3) 0.022(2) -0.005(2) 0.0001(17) 0.003(2)
C10 0.020(2) 0.020(2) 0.024(2) 0.0021(19) 0.0029(16) 0.0028(19)
C11 0.018(2) 0.023(2) 0.025(2) 0.000(2) 0.0033(17) -0.0005(19)
C12 0.016(2) 0.020(3) 0.034(2) 0.0014(19) 0.0056(18) -0.004(2)
C13 0.021(2) 0.029(3) 0.026(2) -0.004(2) 0.0085(17) -0.004(2)
C14 0.035(3) 0.035(3) 0.033(3) -0.001(3) 0.004(2) -0.009(2)
C15 0.032(3) 0.047(4) 0.039(3) -0.018(3) 0.000(2) 0.002(3)
C16 0.036(3) 0.019(2) 0.028(2) -0.003(2) 0.012(2) 0.001(2)
C17 0.035(3) 0.019(2) 0.025(2) 0.005(2) 0.0078(19) 0.003(2)
C18 0.024(2) 0.019(2) 0.023(2) 0.003(2) 0.0054(17) -0.0001(19)
C19 0.025(2) 0.021(2) 0.024(2) 0.006(2) 0.0039(17) 0.001(2)
C20 0.018(2) 0.024(2) 0.016(2) 0.002(2) 0.0022(15) 0.0005(19)
C21 0.020(2) 0.028(3) 0.027(2) -0.004(2) 0.0022(17) -0.001(2)
C22 0.020(2) 0.040(3) 0.037(3) -0.004(2) 0.0053(19) 0.005(3)
C23 0.019(2) 0.050(4) 0.035(3) 0.005(3) 0.0083(19) 0.002(3)
C24 0.028(2) 0.032(3) 0.027(2) 0.013(2) 0.0036(18) 0.000(2)
C25 0.019(2) 0.022(2) 0.026(2) 0.004(2) 0.0001(17) 0.001(2)
O1 0.032(2) 0.060(3) 0.036(2) 0.014(2) 0.0034(16) -0.018(2)
O2 0.0257(17) 0.033(2) 0.0243(16) -0.0030(16) 0.0072(12) -0.0023(15)
O3 0.0195(17) 0.040(2) 0.040(2) -0.0038(17) 0.0028(14) -0.0114(18)
O4 0.0328(19) 0.055(3) 0.0280(17) -0.018(2) 0.0059(14) 0.0071(19)
N1 0.0229(19) 0.020(2) 0.0190(18) -0.0011(17) 0.0058(14) 0.0015(16)
N2 0.0219(19) 0.0167(19) 0.0212(18) 0.0000(17) 0.0076(14) -0.0002(16)
F1 0.0417(17) 0.0220(16) 0.0382(16) -0.0036(15) 0.0087(13) -0.0061(13)

loop_
_atom_type_symbol
_atom_type_description
_atom_type_scat_dispersion_real
_atom_type_scat_dispersion_imag
_atom_type_scat_source
C C 0.0033 0.0000 'International Tables Vol C Tables 4.2.6.8 and 6.1.1.4'
H H 0.0000 0.0000 'International Tables Vol C Tables 4.2.6.8 and 6.1.1.4'
O O 0.0106 0.0000 'International Tables Vol C Tables 4.2.6.8 and 6.1.1.4'
N N 0.0061 0.0000 'International Tables Vol C Tables 4.2.6.8 and 6.1.1.4'
F F 0.0171 0.0000 'International Tables Vol C Tables 4.2.6.8 and 6.1.1.4'

loop_
_geom_angle_atom_site_label_1
_geom_angle_atom_site_label_2
_geom_angle_atom_site_label_3
_geom_angle
O2A C1A C2A 107.8(4)
O2A C1A C10A 105.7(3)
C2A C1A C10A 110.7(4)
O2A C1A H1A 110.8
C2A C1A H1A 110.8
C10A C1A H1A 110.8
O4A C2A C3A 60.1(3)
O4A C2A C1A 120.2(4)
C3A C2A C1A 124.9(4)
O4A C2A H2A 113.7
C3A C2A H2A 113.7
C1A C2A H2A 113.7
O4A C3A C2A 58.9(3)
O4A C3A C4A 115.6(5)
C2A C3A C4A 116.4(5)
O4A C3A C14A 113.3(4)
C2A C3A C14A 122.8(5)
C4A C3A C14A 116.3(4)
C3A C4A C5A 111.7(5)
C3A C4A H4A1 109.3
C5A C4A H4A1 109.3
C3A C4A H4A2 109.3
C5A C4A H4A2 109.3
H4A1 C4A H4A2 107.9
C6A C5A C4A 110.9(4)
C6A C5A H5A1 109.5
C4A C5A H5A1 109.5
C6A C5A H5A2 109.5
C4A C5A H5A2 109.5
H5A1 C5A H5A2 108.0
C7A C6A C5A 128.0(5)
C7A C6A H6A 116.0
C5A C6A H6A 116.0
C6A C7A C8A 121.4(5)
C6A C7A C15A 125.9(5)
C8A C7A C15A 112.5(5)
O1A C8A C7A 111.1(5)
O1A C8A C9A 111.6(4)
C7A C8A C9A 109.3(4)
O1A C8A H8A 108.3
C7A C8A H8A 108.3
C9A C8A H8A 108.3
C10A C9A C8A 114.5(4)
C10A C9A H9A1 108.6
C8A C9A H9A1 108.6
C10A C9A H9A2 108.6
C8A C9A H9A2 108.6
H9A1 C9A H9A2 107.6
C11A C10A C9A 115.2(4)
C11A C10A C1A 103.1(3)
C9A C10A C1A 116.3(4)
C11A C10A H10A 107.3
C9A C10A H10A 107.3
C1A C10A H10A 107.3
C12A C11A C13A 110.7(4)
C12A C11A C10A 103.9(4)
C13A C11A C10A 115.9(4)
C12A C11A H11A 108.7
C13A C11A H11A 108.7
C10A C11A H11A 108.7
O3A C12A O2A 120.3(4)
O3A C12A C11A 128.6(4)
O2A C12A C11A 111.1(4)
N2A C13A C11A 112.3(4)
N2A C13A H13A 109.1
C11A C13A H13A 109.1
N2A C13A H13B 109.1
C11A C13A H13B 109.1
H13A C13A H13B 107.9
C3A C14A H14A 109.5
C3A C14A H14B 109.5
H14A C14A H14B 109.5
C3A C14A H14C 109.5
H14A C14A H14C 109.5
H14B C14A H14C 109.5
C7A C15A H15A 109.5
C7A C15A H15B 109.5
H15A C15A H15B 109.5
C7A C15A H15C 109.5
H15A C15A H15C 109.5
H15B C15A H15C 109.5
N2A C16A C17A 110.7(4)
N2A C16A H16A 109.5
C17A C16A H16A 109.5
N2A C16A H16B 109.5
C17A C16A H16B 109.5
H16A C16A H16B 108.1
N1A C17A C16A 110.1(4)
N1A C17A H17A 109.6
C16A C17A H17A 109.6
N1A C17A H17B 109.6
C16A C17A H17B 109.6
H17A C17A H17B 108.2
N1A C18A C19A 110.6(4)
N1A C18A H18A 109.5
C19A C18A H18A 109.5
N1A C18A H18B 109.5
C19A C18A H18B 109.5
H18A C18A H18B 108.1
N2A C19A C18A 109.9(4)
N2A C19A H19A 109.7
C18A C19A H19A 109.7
N2A C19A H19B 109.7
C18A C19A H19B 109.7
H19A C19A H19B 108.2
C21A C20A C25A 116.1(4)
C21A C20A N1A 124.3(4)
C25A C20A N1A 119.5(4)
C20A C21A C22A 121.4(5)
C20A C21A H21A 119.3
C22A C21A H21A 119.3
C23A C22A C21A 121.1(5)
C23A C22A H22A 119.4
C21A C22A H22A 119.4
C22A C23A C24A 119.0(4)
C22A C23A H23A 120.5
C24A C23A H23A 120.5
C25A C24A C23A 119.1(5)
C25A C24A H24A 120.5
C23A C24A H24A 120.5
F2 C25A C24A 117.7(5)
F2 C25A C20A 119.0(4)
C24A C25A C20A 123.2(5)
C8A O1A H1A1 109.5
C12A O2A C1A 110.9(3)
C2A O4A C3A 61.0(3)
C20A N1A C17A 115.4(4)
C20A N1A C18A 114.6(4)
C17A N1A C18A 110.2(3)
C19A N2A C13A 112.4(4)
C19A N2A C16A 107.7(3)
C13A N2A C16A 110.0(4)
O2 C1 C2 107.7(4)
O2 C1 C10 105.0(4)
C2 C1 C10 112.0(4)
O2 C1 H1 110.6
C2 C1 H1 110.6
C10 C1 H1 110.6
O4 C2 C3 59.5(3)
O4 C2 C1 120.1(5)
C3 C2 C1 125.1(5)
O4 C2 H2 113.8
C3 C2 H2 113.8
C1 C2 H2 113.8
O4 C3 C2 59.2(3)
O4 C3 C4 117.1(5)
C2 C3 C4 117.5(5)
O4 C3 C14 112.9(5)
C2 C3 C14 122.7(5)
C4 C3 C14 115.1(5)
C3 C4 C5 111.4(4)
C3 C4 H4A 109.4
C5 C4 H4A 109.4
C3 C4 H4B 109.4
C5 C4 H4B 109.4
H4A C4 H4B 108.0
C6 C5 C4 112.1(4)
C6 C5 H5A 109.2
C4 C5 H5A 109.2
C6 C5 H5B 109.2
C4 C5 H5B 109.2
H5A C5 H5B 107.9
C7 C6 C5 127.7(6)
C7 C6 H6 116.2
C5 C6 H6 116.2
C6 C7 C15 125.9(5)
C6 C7 C8 121.0(5)
C15 C7 C8 112.8(5)
O1 C8 C7 111.3(5)
O1 C8 C9 110.4(4)
C7 C8 C9 110.7(4)
O1 C8 H8 108.1
C7 C8 H8 108.1
C9 C8 H8 108.1
C8 C9 C10 114.4(5)
C8 C9 H9A 108.7
C10 C9 H9A 108.7
C8 C9 H9B 108.7
C10 C9 H9B 108.7
H9A C9 H9B 107.6
C11 C10 C9 113.0(4)
C11 C10 C1 103.8(4)
C9 C10 C1 116.8(4)
C11 C10 H10 107.6
C9 C10 H10 107.6
C1 C10 H10 107.6
C12 C11 C13 111.0(4)
C12 C11 C10 104.5(3)
C13 C11 C10 113.3(4)
C12 C11 H11 109.3
C13 C11 H11 109.3
C10 C11 H11 109.3
O3 C12 O2 121.2(4)
O3 C12 C11 127.5(4)
O2 C12 C11 111.3(4)
N1 C13 C11 112.5(4)
N1 C13 H131 109.1
C11 C13 H131 109.1
N1 C13 H132 109.1
C11 C13 H132 109.1
H131 C13 H132 107.8
C3 C14 H14D 109.5
C3 C14 H14E 109.5
H14D C14 H14E 109.5
C3 C14 H14F 109.5
H14D C14 H14F 109.5
H14E C14 H14F 109.5
C7 C15 H15D 109.5
C7 C15 H15E 109.5
H15D C15 H15E 109.5
C7 C15 H15F 109.5
H15D C15 H15F 109.5
H15E C15 H15F 109.5
N1 C16 C17 110.7(4)
N1 C16 H16C 109.5
C17 C16 H16C 109.5
N1 C16 H16D 109.5
C17 C16 H16D 109.5
H16C C16 H16D 108.1
N2 C17 C16 109.9(4)
N2 C17 H17C 109.7
C16 C17 H17C 109.7
N2 C17 H17D 109.7
C16 C17 H17D 109.7
H17C C17 H17D 108.2
N2 C18 C19 110.1(4)
N2 C18 H18C 109.6
C19 C18 H18C 109.6
N2 C18 H18D 109.6
C19 C18 H18D 109.6
H18C C18 H18D 108.2
N1 C19 C18 111.0(4)
N1 C19 H19C 109.4
C18 C19 H19C 109.4
N1 C19 H19D 109.4
C18 C19 H19D 109.4
H19C C19 H19D 108.0
C25 C20 C21 116.9(4)
C25 C20 N2 120.2(4)
C21 C20 N2 122.8(4)
C20 C21 C22 120.9(5)
C20 C21 H21 119.5
C22 C21 H21 119.5
C23 C22 C21 120.1(5)
C23 C22 H22 120.0
C21 C22 H22 120.0
C22 C23 C24 120.1(4)
C22 C23 H23 119.9
C24 C23 H23 119.9
C23 C24 C25 118.8(5)
C23 C24 H24 120.6
C25 C24 H24 120.6
F1 C25 C20 119.5(4)
F1 C25 C24 117.4(5)
C20 C25 C24 123.1(5)
C8 O1 H1B 109.5
C12 O2 C1 110.9(3)
C2 O4 C3 61.3(3)
C19 N1 C16 107.3(3)
C19 N1 C13 111.3(4)
C16 N1 C13 109.8(4)
C20 N2 C18 115.7(4)
C20 N2 C17 114.3(4)
C18 N2 C17 111.4(3)

loop_
_geom_bond_atom_site_label_1
_geom_bond_atom_site_label_2
_geom_bond_distance
C1A O2A 1.462(5)
C1A C2A 1.496(7)
C1A C10A 1.548(6)
C1A H1A 0.9800
C2A O4A 1.444(5)
C2A C3A 1.473(7)
C2A H2A 0.9800
C3A O4A 1.461(6)
C3A C4A 1.500(8)
C3A C14A 1.501(8)
C4A C5A 1.540(8)
C4A H4A1 0.9700
C4A H4A2 0.9700
C5A C6A 1.504(7)
C5A H5A1 0.9700
C5A H5A2 0.9700
C6A C7A 1.317(8)
C6A H6A 0.9300
C7A C8A 1.508(7)
C7A C15A 1.509(8)
C8A O1A 1.415(7)
C8A C9A 1.546(7)
C8A H8A 0.9800
C9A C10A 1.543(6)
C9A H9A1 0.9700
C9A H9A2 0.9700
C10A C11A 1.526(6)
C10A H10A 0.9800
C11A C12A 1.506(6)
C11A C13A 1.517(6)
C11A H11A 0.9800
C12A O3A 1.212(5)
C12A O2A 1.343(6)
C13A N2A 1.466(6)
C13A H13A 0.9700
C13A H13B 0.9700
C14A H14A 0.9600
C14A H14B 0.9600
C14A H14C 0.9600
C15A H15A 0.9600
C15A H15B 0.9600
C15A H15C 0.9600
C16A N2A 1.474(6)
C16A C17A 1.520(6)
C16A H16A 0.9700
C16A H16B 0.9700
C17A N1A 1.464(6)
C17A H17A 0.9700
C17A H17B 0.9700
C18A N1A 1.468(6)
C18A C19A 1.518(6)
C18A H18A 0.9700
C18A H18B 0.9700
C19A N2A 1.463(6)
C19A H19A 0.9700
C19A H19B 0.9700
C20A C21A 1.384(7)
C20A C25A 1.394(7)
C20A N1A 1.407(6)
C21A C22A 1.391(7)
C21A H21A 0.9300
C22A C23A 1.370(9)
C22A H22A 0.9300
C23A C24A 1.389(8)
C23A H23A 0.9300
C24A C25A 1.380(7)
C24A H24A 0.9300
C25A F2 1.351(6)
O1A H1A1 0.8200
C1 O2 1.468(6)
C1 C2 1.492(7)
C1 C10 1.545(6)
C1 H1 0.9800
C2 O4 1.434(6)
C2 C3 1.464(7)
C2 H2 0.9800
C3 O4 1.437(6)
C3 C4 1.510(7)
C3 C14 1.512(8)
C4 C5 1.543(8)
C4 H4A 0.9700
C4 H4B 0.9700
C5 C6 1.494(7)
C5 H5A 0.9700
C5 H5B 0.9700
C6 C7 1.330(8)
C6 H6 0.9300
C7 C15 1.488(9)
C7 C8 1.506(7)
C8 O1 1.420(8)
C8 C9 1.540(7)
C8 H8 0.9800
C9 C10 1.540(7)
C9 H9A 0.9700
C9 H9B 0.9700
C10 C11 1.529(6)
C10 H10 0.9800
C11 C12 1.510(6)
C11 C13 1.525(7)
C11 H11 0.9800
C12 O3 1.207(5)
C12 O2 1.333(6)
C13 N1 1.470(5)
C13 H131 0.9700
C13 H132 0.9700
C14 H14D 0.9600
C14 H14E 0.9600
C14 H14F 0.9600
C15 H15D 0.9600
C15 H15E 0.9600
C15 H15F 0.9600
C16 N1 1.465(7)
C16 C17 1.520(6)
C16 H16C 0.9700
C16 H16D 0.9700
C17 N2 1.464(6)
C17 H17C 0.9700
C17 H17D 0.9700
C18 N2 1.454(6)
C18 C19 1.522(6)
C18 H18C 0.9700
C18 H18D 0.9700
C19 N1 1.465(6)
C19 H19C 0.9700
C19 H19D 0.9700
C20 C25 1.379(7)
C20 C21 1.386(7)
C20 N2 1.426(5)
C21 C22 1.404(6)
C21 H21 0.9300
C22 C23 1.370(9)
C22 H22 0.9300
C23 C24 1.377(9)
C23 H23 0.9300
C24 C25 1.385(6)
C24 H24 0.9300
C25 F1 1.361(6)
O1 H1B 0.8200

loop_
_geom_hbond_atom_site_label_D
_geom_hbond_atom_site_label_H
_geom_hbond_atom_site_label_A
_geom_hbond_site_symmetry_A
_geom_hbond_distance_DH
_geom_hbond_distance_HA
_geom_hbond_distance_DA
_geom_hbond_angle_DHA
_geom_hbond_publ_flag
O1 H1B N1 1_555 0.82 2.19 2.979(6) 163 yes
O1A H1A1 N2A 1_555 0.82 2.08 2.882(6) 164 yes
C1 H1 O3 2_656 0.98 2.47 3.035(7) 116 yes
C13 H131 O3 2_646 0.97 2.51 3.394(7) 152 yes
C10 H10 O1 1_555 0.98 2.36 2.861(6) 111 yes
C10A H10A O1A 1_555 0.98 2.36 2.860(6) 111 yes
C13A H13A O3A 2_745 0.97 2.57 3.391(6) 143 yes
C11A H11A O3A 2_755 0.98 2.60 3.338(6) 132 yes
C15 H15F O1 2_756 0.96 2.42 3.375(7) 171 yes

loop_
_cod_related_entry_id
_cod_related_entry_database
_cod_related_entry_code
1 ChemSpider 30657475
